data_2016092
loop_
_publ_author_name
'Graham Smith'
'Urs D. Wermuth'
'Jonathan M. White'

_publ_section_title
;
 Pseudopolymorphism in brucine: brucine--water (1/2), the third crystal
 hydrate of brucine
;
_journal_coeditor_code GA3057
_journal_issue 8
_journal_name_full 'Acta Crystallographica Section C'
_journal_page_first o489
_journal_page_last o492
_journal_paper_doi 10.1107/S0108270107032295
_journal_volume 63
_journal_year 2007
_chemical_formula_iupac 'C23 H26 N2 O4, 2H2 O'
_chemical_formula_moiety 'C23 H26 N2 O4, 2(H2 O)'
_chemical_formula_sum 'C23 H30 N2 O6'
_chemical_formula_weight 430.49
_chemical_name_common 'brucine--water (1/2)'
_chemical_name_systematic
;
2,3-dimethoxystrychnidin-10-one--water (1/2)
;
_space_group_IT_number 4
_symmetry_cell_setting monoclinic
_symmetry_space_group_name_Hall 'P 2yb'
_symmetry_space_group_name_H-M 'P 1 21 1'
_atom_sites_solution_hydrogens geom
_atom_sites_solution_primary direct
_atom_sites_solution_secondary difmap
_audit_creation_method 'SHELXL97 (Sheldrick, 1997)'
_cell_angle_alpha 90.00
_cell_angle_beta 112.397(3)
_cell_angle_gamma 90.00
_cell_formula_units_Z 4
_cell_length_a 15.178(2)
_cell_length_b 7.4496(12)
_cell_length_c 19.751(3)
_cell_measurement_reflns_used 2247
_cell_measurement_temperature 130(2)
_cell_measurement_theta_max 22.48
_cell_measurement_theta_min 2.23
_cell_volume 2064.8(5)
_computing_cell_refinement 'SAINT (Bruker, 1999)'
_computing_data_collection 'SMART (Bruker, 2000)'
_computing_data_reduction SAINT
_computing_molecular_graphics 'PLATON (Spek, 2003)'
_computing_publication_material PLATON
_computing_structure_refinement 'SHELXL97 (Sheldrick, 1997)'
_computing_structure_solution 'SHELXS97 (Sheldrick, 1997)'
_diffrn_ambient_temperature 130(2)
_diffrn_measured_fraction_theta_full 0.995
_diffrn_measured_fraction_theta_max 0.995
_diffrn_measurement_device_type 'Bruker SMART CCD detector'
_diffrn_measurement_method '\f and \w'
_diffrn_radiation_monochromator graphite
_diffrn_radiation_source 'sealed tube'
_diffrn_radiation_type MoK\a
_diffrn_radiation_wavelength 0.71073
_diffrn_reflns_av_R_equivalents 0.0638
_diffrn_reflns_av_sigmaI/netI 0.1004
_diffrn_reflns_limit_h_max 17
_diffrn_reflns_limit_h_min -18
_diffrn_reflns_limit_k_max 8
_diffrn_reflns_limit_k_min -8
_diffrn_reflns_limit_l_max 20
_diffrn_reflns_limit_l_min -23
_diffrn_reflns_number 9011
_diffrn_reflns_theta_full 25.00
_diffrn_reflns_theta_max 25.00
_diffrn_reflns_theta_min 1.12
_diffrn_standards_decay_% 0
_exptl_absorpt_coefficient_mu 0.100
_exptl_absorpt_correction_type none
_exptl_crystal_colour colourless
_exptl_crystal_density_diffrn 1.385
_exptl_crystal_density_method 'not measured'
_exptl_crystal_description 'needle prism'
_exptl_crystal_F_000 920
_exptl_crystal_size_max 0.50
_exptl_crystal_size_mid 0.15
_exptl_crystal_size_min 0.10
_refine_diff_density_max 0.201
_refine_diff_density_min -0.206
_refine_ls_abs_structure_details none
_refine_ls_extinction_method none
_refine_ls_goodness_of_fit_ref 0.870
_refine_ls_hydrogen_treatment constr
_refine_ls_matrix_type full
_refine_ls_number_parameters 559
_refine_ls_number_reflns 3936
_refine_ls_number_restraints 1
_refine_ls_restrained_S_all 0.870
_refine_ls_R_factor_all 0.0606
_refine_ls_R_factor_gt 0.0480
_refine_ls_shift/su_max 0.002
_refine_ls_shift/su_mean 0.000
_refine_ls_structure_factor_coef Fsqd
_refine_ls_weighting_details 'calc w=1/[\s^2^(Fo^2^)+(0.0228P)^2^] where P=(Fo^2^+2Fc^2^)/3'
_refine_ls_weighting_scheme calc
_refine_ls_wR_factor_gt 0.0855
_refine_ls_wR_factor_ref 0.0898
_reflns_number_gt 3072
_reflns_number_total 3936
_reflns_threshold_expression I>2\s(I)
_cod_data_source_file ga3057.cif
_cod_data_source_block I
_cod_depositor_comments
;
The following automatic conversions were performed:
'_symmetry_cell_setting' value 'Monoclinic' changed to 'monoclinic'
according to '/home/saulius/struct/CIF-dictionaries/cif_core.dic'
dictionary named 'cif_core.dic' version 2.4.1 from 2010-06-29.

Automatic conversion script
Id: cif_fix_enum 1527 2010-12-29 10:47:43Z saulius 

The following automatic conversions were performed:

'_symmetry_cell_setting' value 'Monoclinic' changed to 'monoclinic'
according to /home/saulius/struct/CIF-dictionaries/cif_core.dic
dictionary named 'cif_core.dic' version 2.4.1 from 2010-06-29.

Automatic conversion script
Id: cif_fix_values 1715 2011-07-08 13:25:40Z adriana 
;
_cod_original_sg_symbol_H-M 'P 21'
_cod_database_code 2016092
_cod_database_fobs_code 2016092

loop_
_symmetry_equiv_pos_as_xyz
'x, y, z'
'-x, y+1/2, -z'

loop_
_atom_site_aniso_label
_atom_site_aniso_U_11
_atom_site_aniso_U_22
_atom_site_aniso_U_33
_atom_site_aniso_U_12
_atom_site_aniso_U_13
_atom_site_aniso_U_23
O2A 0.0204(12) 0.0464(15) 0.0181(12) 0.0003(12) 0.0092(10) 0.0021(12)
O3A 0.0209(12) 0.0389(15) 0.0179(12) -0.0030(12) 0.0065(10) -0.0004(12)
O24A 0.0227(12) 0.0339(15) 0.0212(13) 0.0000(11) 0.0107(10) -0.0013(12)
O25A 0.0149(12) 0.0452(16) 0.0208(13) -0.0032(11) 0.0042(10) -0.0020(12)
N9A 0.0145(14) 0.0269(16) 0.0185(14) -0.0022(13) 0.0060(11) -0.0005(14)
N19A 0.0200(14) 0.0276(16) 0.0184(14) -0.0043(14) 0.0078(12) 0.0005(14)
C1A 0.0162(17) 0.026(2) 0.0225(18) -0.0015(16) 0.0077(14) 0.0018(17)
C2A 0.0224(17) 0.0222(19) 0.0203(18) -0.0032(16) 0.0114(15) 0.0021(16)
C3A 0.0249(18) 0.022(2) 0.0148(17) -0.0008(16) 0.0073(14) 0.0010(16)
C4A 0.0182(17) 0.0208(19) 0.0221(18) -0.0015(16) 0.0068(14) 0.0031(17)
C5A 0.0213(18) 0.0208(19) 0.0215(17) -0.0010(16) 0.0099(14) 0.0037(17)
C6A 0.0216(18) 0.023(2) 0.0186(17) -0.0010(16) 0.0070(14) 0.0012(17)
C7A 0.0182(17) 0.023(2) 0.0202(17) -0.0063(15) 0.0101(14) 0.0006(16)
C8A 0.0181(17) 0.0198(19) 0.0158(16) -0.0004(15) 0.0079(14) -0.0033(15)
C10A 0.0194(18) 0.023(2) 0.0265(19) -0.0018(15) 0.0108(16) -0.0023(17)
C11A 0.0190(17) 0.028(2) 0.030(2) -0.0041(16) 0.0142(15) -0.0031(17)
C12A 0.0221(18) 0.026(2) 0.0193(18) -0.0057(16) 0.0096(14) -0.0007(16)
C13A 0.0181(17) 0.024(2) 0.0177(17) -0.0031(15) 0.0068(14) -0.0053(15)
C14A 0.0239(18) 0.0189(19) 0.0208(18) -0.0026(15) 0.0104(15) 0.0015(16)
C15A 0.0206(18) 0.028(2) 0.0197(18) 0.0037(15) 0.0073(15) 0.0014(16)
C16A 0.0164(17) 0.032(2) 0.0187(18) -0.0047(16) 0.0091(14) -0.0033(16)
C17A 0.0196(18) 0.031(2) 0.0205(19) -0.0025(16) 0.0070(15) 0.0043(17)
C18A 0.0236(18) 0.026(2) 0.0232(19) -0.0077(16) 0.0080(15) -0.0017(17)
C20A 0.0239(18) 0.027(2) 0.0173(18) -0.0006(16) 0.0082(14) 0.0016(16)
C21A 0.0222(18) 0.0179(19) 0.0178(17) 0.0039(15) 0.0047(14) 0.0048(16)
C22A 0.0244(18) 0.026(2) 0.0155(17) 0.0010(16) 0.0044(14) -0.0012(16)
C23A 0.029(2) 0.036(2) 0.0204(19) -0.0018(17) 0.0124(16) 0.0050(18)
C25A 0.0215(18) 0.034(2) 0.0271(19) 0.0020(17) 0.0117(15) 0.0028(18)
C26A 0.0187(18) 0.047(3) 0.0209(18) -0.0011(18) 0.0033(15) -0.0031(19)
O2B 0.0265(13) 0.0310(14) 0.0198(13) 0.0049(11) 0.0081(10) -0.0048(12)
O3B 0.0225(13) 0.0320(15) 0.0277(13) 0.0083(11) 0.0083(11) -0.0028(12)
O24B 0.0271(13) 0.0308(14) 0.0278(13) 0.0043(11) 0.0147(11) 0.0000(12)
O25B 0.0180(12) 0.0313(14) 0.0224(13) 0.0015(11) 0.0036(10) -0.0014(11)
N9B 0.0160(14) 0.0196(16) 0.0218(15) 0.0008(12) 0.0067(12) 0.0000(13)
N19B 0.0156(14) 0.0207(16) 0.0321(17) 0.0018(12) 0.0090(12) 0.0012(14)
C1B 0.0166(17) 0.0201(19) 0.0196(18) -0.0002(14) 0.0042(14) 0.0055(15)
C2B 0.0193(17) 0.0163(18) 0.0220(18) -0.0029(15) 0.0100(15) -0.0023(15)
C3B 0.0133(16) 0.0160(18) 0.0280(19) -0.0019(14) 0.0109(14) -0.0021(16)
C4B 0.0148(16) 0.0220(19) 0.0210(17) -0.0001(15) 0.0049(14) 0.0064(17)
C5B 0.0141(16) 0.0181(19) 0.0201(18) -0.0033(14) 0.0078(14) 0.0005(15)
C6B 0.0148(17) 0.0156(18) 0.0244(19) -0.0029(15) 0.0068(14) 0.0002(16)
C7B 0.0158(17) 0.0196(19) 0.0224(18) 0.0004(14) 0.0075(14) 0.0035(16)
C8B 0.0157(16) 0.0157(18) 0.0201(17) 0.0047(14) 0.0094(14) 0.0034(15)
C10B 0.0192(18) 0.023(2) 0.0194(18) -0.0010(16) 0.0078(15) 0.0091(16)
C11B 0.0237(18) 0.025(2) 0.0236(19) -0.0011(16) 0.0049(15) -0.0007(17)
C12B 0.0205(18) 0.022(2) 0.0257(19) -0.0020(15) 0.0114(15) -0.0020(16)
C13B 0.0138(17) 0.023(2) 0.0267(19) -0.0006(15) 0.0107(15) 0.0003(16)
C14B 0.0202(18) 0.0169(19) 0.0262(19) -0.0005(15) 0.0110(15) 0.0022(16)
C15B 0.0209(18) 0.023(2) 0.0237(19) 0.0045(15) 0.0090(15) 0.0039(16)
C16B 0.0160(17) 0.023(2) 0.0191(17) 0.0009(15) 0.0042(14) 0.0021(16)
C17B 0.0152(17) 0.025(2) 0.0263(19) -0.0024(16) 0.0021(15) 0.0010(17)
C18B 0.0143(17) 0.026(2) 0.031(2) -0.0010(15) 0.0053(15) 0.0029(17)
C20B 0.0214(19) 0.024(2) 0.039(2) 0.0057(16) 0.0122(17) 0.0068(18)
C21B 0.0209(18) 0.0136(19) 0.0299(19) 0.0015(15) 0.0117(15) 0.0051(16)
C22B 0.0244(19) 0.026(2) 0.040(2) 0.0080(16) 0.0184(17) 0.0031(18)
C23B 0.031(2) 0.029(2) 0.031(2) 0.0078(18) 0.0161(17) -0.0019(18)
C25B 0.037(2) 0.047(3) 0.020(2) 0.001(2) 0.0077(17) -0.0068(19)
C26B 0.0208(19) 0.025(2) 0.033(2) 0.0069(16) 0.0055(16) -0.0022(18)
O1W 0.058(2) 0.073(3) 0.049(2) -0.0112(19) 0.0245(18) -0.0113(19)
O2W 0.0350(17) 0.091(3) 0.0295(19) 0.0044(17) 0.0020(15) -0.011(2)
O3W 0.0388(19) 0.097(3) 0.098(3) -0.017(2) 0.0224(19) 0.002(3)
O4W 0.085(3) 0.068(3) 0.065(3) -0.024(3) 0.016(2) 0.016(2)

loop_
_atom_site_type_symbol
_atom_site_label
_atom_site_fract_x
_atom_site_fract_y
_atom_site_fract_z
_atom_site_U_iso_or_equiv
_atom_site_thermal_displace_type
_atom_site_calc_flag
_atom_site_refinement_flags
_atom_site_occupancy
O O2A 1.02901(14) 0.6054(3) -0.07255(11) 0.0278(8) Uani . . 1.000
O O3A 0.84653(14) 0.6008(3) -0.11663(11) 0.0262(8) Uani . . 1.000
O O24A 0.89307(14) 0.4467(3) 0.33436(11) 0.0252(8) Uani . . 1.000
O O25A 0.71927(14) 0.5297(3) 0.08191(11) 0.0277(8) Uani . . 1.000
N N9A 0.87634(16) 0.5975(4) 0.14129(13) 0.0201(8) Uani . . 1.000
N N19A 1.18956(17) 0.6083(4) 0.30024(13) 0.0219(8) Uani . . 1.000
C C1A 1.0496(2) 0.6113(4) 0.05644(16) 0.0215(11) Uani . . 1.000
C C2A 0.9942(2) 0.6073(5) -0.01760(16) 0.0207(10) Uani . . 1.000
C C3A 0.8943(2) 0.6041(5) -0.04229(16) 0.0207(11) Uani . . 1.000
C C4A 0.8489(2) 0.6043(4) 0.00704(16) 0.0206(10) Uani . . 1.000
C C5A 0.9064(2) 0.6047(5) 0.08094(16) 0.0207(10) Uani . . 1.000
C C6A 1.0040(2) 0.6103(4) 0.10623(16) 0.0213(11) Uani . . 1.000
C C7A 1.0475(2) 0.6250(4) 0.18871(16) 0.0196(10) Uani . . 1.000
C C8A 0.9613(2) 0.5765(4) 0.21021(15) 0.0175(10) Uani . . 1.000
C C10A 0.7902(2) 0.5392(5) 0.13894(17) 0.0224(11) Uani . . 1.000
C C11A 0.7898(2) 0.4914(5) 0.21251(17) 0.0242(11) Uani . . 1.000
C C12A 0.8733(2) 0.3764(5) 0.26255(16) 0.0220(11) Uani . . 1.000
C C13A 0.9569(2) 0.3862(4) 0.23659(16) 0.0199(10) Uani . . 1.000
C C14A 1.0543(2) 0.3124(4) 0.28679(16) 0.0206(11) Uani . . 1.000
C C15A 1.1177(2) 0.3172(4) 0.24164(17) 0.0229(11) Uani . . 1.000
C C16A 1.1374(2) 0.5116(4) 0.22927(16) 0.0217(11) Uani . . 1.000
C C17A 1.0842(2) 0.8149(5) 0.21584(16) 0.0239(11) Uani . . 1.000
C C18A 1.1437(2) 0.7862(4) 0.29657(17) 0.0245(11) Uani . . 1.000
C C20A 1.1964(2) 0.5033(5) 0.36549(16) 0.0226(11) Uani . . 1.000
C C21A 1.1029(2) 0.4183(4) 0.35748(16) 0.0202(10) Uani . . 1.000
C C22A 1.0629(2) 0.4356(5) 0.40620(17) 0.0229(11) Uani . . 1.000
C C23A 0.9668(2) 0.3560(5) 0.39307(17) 0.0276(11) Uani . . 1.000
C C25A 1.1299(2) 0.5944(5) -0.05027(17) 0.0268(11) Uani . . 1.000
C C26A 0.7466(2) 0.5770(5) -0.14394(16) 0.0301(13) Uani . . 1.000
O O2B 0.71802(15) -0.0587(3) 0.19592(11) 0.0260(8) Uani . . 1.000
O O3B 0.84818(15) -0.1165(3) 0.32365(12) 0.0278(8) Uani . . 1.000
O O24B 0.60877(15) 0.7364(3) 0.50260(12) 0.0273(8) Uani . . 1.000
O O25B 0.84595(14) 0.3222(3) 0.51311(11) 0.0251(8) Uani . . 1.000
N N9B 0.69484(17) 0.3340(3) 0.42709(13) 0.0193(9) Uani . . 1.000
N N19B 0.41355(17) 0.5391(4) 0.25021(14) 0.0228(9) Uani . . 1.000
C C1B 0.6343(2) 0.1541(4) 0.24436(17) 0.0196(10) Uani . . 1.000
C C2B 0.7080(2) 0.0353(4) 0.25201(17) 0.0186(10) Uani . . 1.000
C C3B 0.7796(2) 0.0041(4) 0.32181(17) 0.0182(10) Uani . . 1.000
C C4B 0.7794(2) 0.0950(4) 0.38260(16) 0.0198(10) Uani . . 1.000
C C5B 0.7068(2) 0.2209(4) 0.37289(16) 0.0171(10) Uani . . 1.000
C C6B 0.6350(2) 0.2479(4) 0.30590(17) 0.0185(10) Uani . . 1.000
C C7B 0.5589(2) 0.3681(4) 0.31311(17) 0.0192(10) Uani . . 1.000
C C8B 0.6103(2) 0.4507(4) 0.39112(16) 0.0164(10) Uani . . 1.000
C C10B 0.7676(2) 0.3941(4) 0.48820(16) 0.0204(11) Uani . . 1.000
C C11B 0.7442(2) 0.5541(4) 0.52529(17) 0.0253(11) Uani . . 1.000
C C12B 0.6824(2) 0.7034(5) 0.47523(17) 0.0220(11) Uani . . 1.000
C C13B 0.6464(2) 0.6430(4) 0.39494(17) 0.0203(11) Uani . . 1.000
C C14B 0.5769(2) 0.7654(4) 0.33695(17) 0.0205(11) Uani . . 1.000
C C15B 0.5661(2) 0.6852(4) 0.26260(17) 0.0224(11) Uani . . 1.000
C C16B 0.5125(2) 0.5098(4) 0.25234(16) 0.0201(10) Uani . . 1.000
C C17B 0.4715(2) 0.2578(5) 0.30893(18) 0.0239(11) Uani . . 1.000
C C18B 0.3953(2) 0.4014(4) 0.29790(18) 0.0248(11) Uani . . 1.000
C C20B 0.3987(2) 0.7222(5) 0.27247(19) 0.0279(11) Uani . . 1.000
C C21B 0.4788(2) 0.7803(4) 0.34072(18) 0.0209(11) Uani . . 1.000
C C22B 0.4674(2) 0.8357(5) 0.40075(19) 0.0283(11) Uani . . 1.000
C C23B 0.5489(2) 0.8864(5) 0.46998(18) 0.0291(12) Uani . . 1.000
C C25B 0.6519(2) -0.0183(5) 0.12299(17) 0.0356(14) Uani . . 1.000
C C26B 0.9178(2) -0.1624(5) 0.39351(17) 0.0277(11) Uani . . 1.000
O O1W 0.6147(2) 0.3133(5) -0.05011(18) 0.0588(14) Uani . . 1.000
O O2W 0.6881(2) 0.0167(5) -0.09986(19) 0.0549(13) Uani . . 1.000
O O4W 0.5606(4) -0.2384(7) -0.0802(2) 0.0764(17) Uani . . 1.000
O O3W 0.4750(2) 0.0684(7) -0.0524(2) 0.0790(15) Uani . . 1.000
H H1A 1.11720 0.61470 0.07320 0.0260 Uiso calc R 1.000
H H4A 0.78140 0.60420 -0.00920 0.0250 Uiso calc R 1.000
H H8A 0.95770 0.66410 0.24750 0.0210 Uiso calc R 1.000
H H12A 0.85190 0.24880 0.26060 0.0260 Uiso calc R 1.000
H H13A 0.93710 0.31010 0.19150 0.0240 Uiso calc R 1.000
H H14A 1.04650 0.18500 0.29940 0.0250 Uiso calc R 1.000
H H16A 1.17830 0.51350 0.19980 0.0260 Uiso calc R 1.000
H H22A 1.09560 0.49970 0.45030 0.0280 Uiso calc R 1.000
H H25A 1.15420 0.49510 -0.01560 0.0400 Uiso calc R 1.000
H H26A 1.15890 0.70720 -0.02670 0.0400 Uiso calc R 1.000
H H27A 1.14590 0.57340 -0.09320 0.0400 Uiso calc R 1.000
H H28A 0.71680 0.68270 -0.13210 0.0450 Uiso calc R 1.000
H H29A 0.73130 0.47030 -0.12150 0.0450 Uiso calc R 1.000
H H30A 0.72240 0.56140 -0.19720 0.0450 Uiso calc R 1.000
H H31A 1.12340 0.86280 0.18980 0.0290 Uiso calc R 1.000
H H32A 1.03070 0.89830 0.20900 0.0290 Uiso calc R 1.000
H H33A 1.19240 0.88170 0.31540 0.0300 Uiso calc R 1.000
H H34A 1.10300 0.78610 0.32560 0.0300 Uiso calc R 1.000
H H35A 1.21770 0.58300 0.40880 0.0270 Uiso calc R 1.000
H H36A 1.24490 0.40800 0.37400 0.0270 Uiso calc R 1.000
H H37A 1.17840 0.25360 0.26820 0.0270 Uiso calc R 1.000
H H38A 1.08490 0.25650 0.19400 0.0270 Uiso calc R 1.000
H H39A 0.72980 0.42640 0.20480 0.0290 Uiso calc R 1.000
H H40A 0.78870 0.60420 0.23870 0.0290 Uiso calc R 1.000
H H41A 0.96700 0.22720 0.38080 0.0330 Uiso calc R 1.000
H H42A 0.95370 0.36540 0.43830 0.0330 Uiso calc R 1.000
H H1B 0.58420 0.17140 0.19800 0.0230 Uiso calc R 1.000
H H4B 0.82700 0.07290 0.42970 0.0240 Uiso calc R 1.000
H H8B 0.56720 0.44240 0.41870 0.0200 Uiso calc R 1.000
H H12B 0.72180 0.81440 0.48130 0.0260 Uiso calc R 1.000
H H13B 0.70430 0.63560 0.38250 0.0240 Uiso calc R 1.000
H H14B 0.60540 0.88800 0.34150 0.0250 Uiso calc R 1.000
H H16B 0.50730 0.45690 0.20440 0.0240 Uiso calc R 1.000
H H22B 0.40450 0.84360 0.39980 0.0340 Uiso calc R 1.000
H H25B 0.65540 0.10980 0.11310 0.0540 Uiso calc R 1.000
H H26B 0.58710 -0.04850 0.11860 0.0540 Uiso calc R 1.000
H H27B 0.66830 -0.08890 0.08750 0.0540 Uiso calc R 1.000
H H28B 0.88640 -0.21720 0.42350 0.0410 Uiso calc R 1.000
H H29B 0.95170 -0.05390 0.41780 0.0410 Uiso calc R 1.000
H H30B 0.96330 -0.24780 0.38730 0.0410 Uiso calc R 1.000
H H31B 0.45220 0.17290 0.26720 0.0290 Uiso calc R 1.000
H H32B 0.48420 0.18980 0.35480 0.0290 Uiso calc R 1.000
H H33B 0.33070 0.34980 0.27390 0.0290 Uiso calc R 1.000
H H34B 0.40110 0.45440 0.34540 0.0290 Uiso calc R 1.000
H H35B 0.33830 0.72570 0.28070 0.0330 Uiso calc R 1.000
H H36B 0.39280 0.80710 0.23240 0.0330 Uiso calc R 1.000
H H37B 0.53080 0.76950 0.22280 0.0270 Uiso calc R 1.000
H H38B 0.62970 0.66430 0.26100 0.0270 Uiso calc R 1.000
H H39B 0.80500 0.60880 0.55810 0.0310 Uiso calc R 1.000
H H40B 0.71100 0.50990 0.55650 0.0310 Uiso calc R 1.000
H H41B 0.58730 0.98100 0.45900 0.0350 Uiso calc R 1.000
H H42B 0.52340 0.93650 0.50530 0.0350 Uiso calc R 1.000
H H11W 0.570 0.234 -0.045 0.10 Uiso . . 1.000
H H12W 0.646 0.362 -0.008 0.11 Uiso . . 1.000
H H21W 0.668 0.115 -0.082 0.10 Uiso . . 1.000
H H22W 0.666 0.024 -0.142 0.09 Uiso . . 1.000
H H41W 0.601 -0.185 -0.080 0.10 Uiso . . 1.000
H H42W 0.572 -0.292 -0.047 0.09 Uiso . . 1.000
H H31W 0.490 -0.031 -0.061 0.11 Uiso . . 1.000
H H32W 0.413 0.055 -0.062 0.10 Uiso . . 1.000

loop_
_atom_type_symbol
_atom_type_description
_atom_type_scat_dispersion_real
_atom_type_scat_dispersion_imag
_atom_type_scat_source
C C 0.0033 0.0016 'International Tables Vol C Tables 4.2.6.8 and 6.1.1.4'
H H 0.0000 0.0000 'International Tables Vol C Tables 4.2.6.8 and 6.1.1.4'
N N 0.0061 0.0033 'International Tables Vol C Tables 4.2.6.8 and 6.1.1.4'
O O 0.0106 0.0060 'International Tables Vol C Tables 4.2.6.8 and 6.1.1.4'

loop_
_geom_angle_atom_site_label_1
_geom_angle_atom_site_label_2
_geom_angle_atom_site_label_3
_geom_angle
_geom_angle_publ_flag
C2A O2A C25A 116.6(2) no
C3A O3A C26A 117.7(2) no
C12A O24A C23A 115.6(2) no
C2B O2B C25B 117.0(3) no
C3B O3B C26B 117.4(2) no
C12B O24B C23B 114.6(2) no
H11W O1W H12W 109 no
H21W O2W H22W 107 no
H31W O3W H32W 102 no
C5A N9A C8A 109.1(2) no
C5A N9A C10A 126.2(3) no
C8A N9A C10A 119.0(3) no
C16A N19A C20A 113.4(3) no
C18A N19A C20A 113.0(2) no
C16A N19A C18A 108.1(2) no
H41W O4W H42W 113 no
C8B N9B C10B 119.4(2) no
C5B N9B C10B 124.5(3) no
C5B N9B C8B 108.7(2) no
C16B N19B C18B 107.9(2) no
C16B N19B C20B 113.0(3) no
C18B N19B C20B 111.2(2) no
C2A C1A C6A 118.6(3) no
O2A C2A C1A 125.0(3) no
O2A C2A C3A 114.5(3) no
C1A C2A C3A 120.6(3) no
C2A C3A C4A 120.9(3) no
O3A C3A C2A 115.7(3) no
O3A C3A C4A 123.4(3) no
C3A C4A C5A 117.2(3) no
N9A C5A C6A 109.9(3) no
N9A C5A C4A 127.2(3) no
C4A C5A C6A 122.9(3) no
C5A C6A C7A 111.3(3) no
C1A C6A C7A 128.8(3) no
C1A C6A C5A 119.9(3) no
C6A C7A C17A 113.2(2) no
C6A C7A C16A 117.2(3) no
C6A C7A C8A 102.1(2) no
C8A C7A C16A 113.5(2) no
C8A C7A C17A 110.3(2) no
C16A C7A C17A 101.0(2) no
N9A C8A C13A 106.0(2) no
C7A C8A C13A 117.3(3) no
N9A C8A C7A 104.5(2) no
O25A C10A N9A 123.0(3) no
O25A C10A C11A 123.3(3) no
N9A C10A C11A 113.7(3) no
C10A C11A C12A 116.7(3) no
C11A C12A C13A 110.0(3) no
O24A C12A C13A 115.1(3) no
O24A C12A C11A 104.1(3) no
C8A C13A C14A 113.5(3) no
C12A C13A C14A 118.7(3) no
C8A C13A C12A 107.9(3) no
C13A C14A C15A 106.1(2) no
C15A C14A C21A 109.1(3) no
C13A C14A C21A 114.6(3) no
C14A C15A C16A 108.7(2) no
N19A C16A C15A 111.9(2) no
N19A C16A C7A 105.6(2) no
C7A C16A C15A 114.6(3) no
C7A C17A C18A 103.2(3) no
N19A C18A C17A 104.9(2) no
N19A C20A C21A 112.4(2) no
C14A C21A C20A 114.9(3) no
C14A C21A C22A 121.3(3) no
C20A C21A C22A 123.8(3) no
C21A C22A C23A 121.3(3) no
O24A C23A C22A 111.1(3) no
C6A C1A H1A 121.00 no
C2A C1A H1A 121.00 no
C3A C4A H4A 121.00 no
C5A C4A H4A 121.00 no
C13A C8A H8A 110.00 no
C7A C8A H8A 110.00 no
N9A C8A H8A 110.00 no
C12A C11A H39A 108.00 no
C10A C11A H39A 108.00 no
C12A C11A H40A 108.00 no
H39A C11A H40A 107.00 no
C10A C11A H40A 108.00 no
C11A C12A H12A 109.00 no
C13A C12A H12A 109.00 no
O24A C12A H12A 109.00 no
C12A C13A H13A 105.00 no
C8A C13A H13A 105.00 no
C14A C13A H13A 105.00 no
C15A C14A H14A 109.00 no
C21A C14A H14A 109.00 no
C13A C14A H14A 109.00 no
C14A C15A H38A 110.00 no
C14A C15A H37A 110.00 no
C16A C15A H38A 110.00 no
C16A C15A H37A 110.00 no
H37A C15A H38A 108.00 no
C15A C16A H16A 108.00 no
C7A C16A H16A 108.00 no
N19A C16A H16A 108.00 no
C18A C17A H31A 111.00 no
C7A C17A H32A 111.00 no
C7A C17A H31A 111.00 no
C18A C17A H32A 111.00 no
H31A C17A H32A 109.00 no
H33A C18A H34A 109.00 no
C17A C18A H33A 111.00 no
C17A C18A H34A 111.00 no
N19A C18A H33A 111.00 no
N19A C18A H34A 111.00 no
N19A C20A H35A 109.00 no
C21A C20A H35A 109.00 no
C21A C20A H36A 109.00 no
H35A C20A H36A 108.00 no
N19A C20A H36A 109.00 no
C21A C22A H22A 119.00 no
C23A C22A H22A 119.00 no
O24A C23A H42A 109.00 no
O24A C23A H41A 109.00 no
C22A C23A H41A 109.00 no
H41A C23A H42A 108.00 no
C22A C23A H42A 109.00 no
O2A C25A H26A 109.00 no
O2A C25A H27A 109.00 no
O2A C25A H25A 109.00 no
H26A C25A H27A 109.00 no
H25A C25A H26A 110.00 no
H25A C25A H27A 109.00 no
H29A C26A H30A 109.00 no
H28A C26A H30A 109.00 no
O3A C26A H28A 110.00 no
O3A C26A H29A 109.00 no
H28A C26A H29A 109.00 no
O3A C26A H30A 109.00 no
C2B C1B C6B 119.0(3) no
O2B C2B C1B 124.9(3) no
O2B C2B C3B 115.2(3) no
C1B C2B C3B 120.0(3) no
C2B C3B C4B 120.9(3) no
O3B C3B C2B 115.5(3) no
O3B C3B C4B 123.7(3) no
C3B C4B C5B 118.1(3) no
N9B C5B C4B 127.6(3) no
N9B C5B C6B 110.8(3) no
C4B C5B C6B 121.6(3) no
C1B C6B C5B 120.4(3) no
C1B C6B C7B 128.7(3) no
C5B C6B C7B 110.6(3) no
C6B C7B C16B 117.9(3) no
C6B C7B C17B 110.7(3) no
C6B C7B C8B 102.4(2) no
C16B C7B C17B 101.2(3) no
C8B C7B C16B 113.8(2) no
C8B C7B C17B 111.1(3) no
C7B C8B C13B 117.0(2) no
N9B C8B C13B 107.3(2) no
N9B C8B C7B 104.9(2) no
O25B C10B C11B 121.5(3) no
N9B C10B C11B 115.3(3) no
O25B C10B N9B 123.2(3) no
C10B C11B C12B 117.1(3) no
O24B C12B C11B 104.6(2) no
O24B C12B C13B 114.7(3) no
C11B C12B C13B 109.9(3) no
C8B C13B C14B 113.0(3) no
C12B C13B C14B 118.2(3) no
C8B C13B C12B 107.8(3) no
C15B C14B C21B 109.0(3) no
C13B C14B C15B 106.0(2) no
C13B C14B C21B 114.5(3) no
C14B C15B C16B 108.7(3) no
N19B C16B C15B 111.1(3) no
C7B C16B C15B 115.0(3) no
N19B C16B C7B 106.0(2) no
C7B C17B C18B 103.0(3) no
N19B C18B C17B 105.0(3) no
N19B C20B C21B 111.8(3) no
C14B C21B C20B 114.2(3) no
C20B C21B C22B 123.9(3) no
C14B C21B C22B 121.9(3) no
C21B C22B C23B 123.3(3) no
O24B C23B C22B 112.1(3) no
C6B C1B H1B 121.00 no
C2B C1B H1B 120.00 no
C3B C4B H4B 121.00 no
C5B C4B H4B 121.00 no
C13B C8B H8B 109.00 no
C7B C8B H8B 109.00 no
N9B C8B H8B 109.00 no
C10B C11B H40B 108.00 no
C12B C11B H39B 108.00 no
C10B C11B H39B 108.00 no
C12B C11B H40B 108.00 no
H39B C11B H40B 107.00 no
O24B C12B H12B 109.00 no
C13B C12B H12B 109.00 no
C11B C12B H12B 109.00 no
C8B C13B H13B 106.00 no
C12B C13B H13B 106.00 no
C14B C13B H13B 106.00 no
C21B C14B H14B 109.00 no
C13B C14B H14B 109.00 no
C15B C14B H14B 109.00 no
C14B C15B H38B 110.00 no
C16B C15B H37B 110.00 no
C16B C15B H38B 110.00 no
C14B C15B H37B 110.00 no
H37B C15B H38B 108.00 no
N19B C16B H16B 108.00 no
C7B C16B H16B 108.00 no
C15B C16B H16B 108.00 no
C7B C17B H32B 111.00 no
C18B C17B H31B 111.00 no
C7B C17B H31B 111.00 no
H31B C17B H32B 109.00 no
C18B C17B H32B 111.00 no
C17B C18B H34B 111.00 no
C17B C18B H33B 111.00 no
N19B C18B H33B 111.00 no
H33B C18B H34B 109.00 no
N19B C18B H34B 111.00 no
N19B C20B H35B 109.00 no
N19B C20B H36B 109.00 no
C21B C20B H35B 109.00 no
C21B C20B H36B 109.00 no
H35B C20B H36B 108.00 no
C23B C22B H22B 118.00 no
C21B C22B H22B 118.00 no
O24B C23B H41B 109.00 no
O24B C23B H42B 109.00 no
H41B C23B H42B 108.00 no
C22B C23B H41B 109.00 no
C22B C23B H42B 109.00 no
O2B C25B H26B 110.00 no
O2B C25B H27B 109.00 no
H25B C25B H26B 110.00 no
H25B C25B H27B 109.00 no
O2B C25B H25B 109.00 no
H26B C25B H27B 109.00 no
H28B C26B H30B 109.00 no
H29B C26B H30B 109.00 no
H28B C26B H29B 109.00 no
O3B C26B H28B 109.00 no
O3B C26B H29B 110.00 no
O3B C26B H30B 109.00 no

loop_
_geom_bond_atom_site_label_1
_geom_bond_atom_site_label_2
_geom_bond_distance
_geom_bond_publ_flag
O2A C2A 1.376(4) no
O2A C25A 1.425(4) no
O3A C3A 1.368(4) no
O3A C26A 1.414(4) no
O24A C12A 1.432(4) no
O24A C23A 1.437(4) no
O25A C10A 1.228(4) no
O2B C2B 1.367(4) no
O2B C25B 1.439(4) no
O3B C3B 1.365(4) no
O3B C26B 1.424(4) no
O24B C23B 1.430(4) no
O24B C12B 1.436(4) no
O25B C10B 1.224(4) no
O1W H12W 0.87 no
O1W H11W 0.93 no
O2W H21W 0.91 no
O2W H22W 0.77 no
O3W H32W 0.89 no
O3W H31W 0.81 no
O4W H41W 0.73 no
O4W H42W 0.73 no
N9A C10A 1.362(4) no
N9A C5A 1.431(4) no
N9A C8A 1.484(4) no
N19A C16A 1.505(4) no
N19A C20A 1.477(4) no
N19A C18A 1.486(4) no
N9B C10B 1.364(4) no
N9B C8B 1.487(4) no
N9B C5B 1.427(4) no
N19B C20B 1.477(5) no
N19B C16B 1.502(4) no
N19B C18B 1.488(4) no
C1A C2A 1.382(4) no
C1A C6A 1.402(4) no
C2A C3A 1.405(5) no
C3A C4A 1.391(4) no
C4A C5A 1.386(4) no
C5A C6A 1.372(5) no
C6A C7A 1.511(4) no
C7A C17A 1.540(5) no
C7A C8A 1.564(5) no
C7A C16A 1.544(4) no
C8A C13A 1.521(4) no
C10A C11A 1.498(4) no
C11A C12A 1.537(5) no
C12A C13A 1.541(5) no
C13A C14A 1.534(4) no
C14A C21A 1.527(4) no
C14A C15A 1.542(5) no
C15A C16A 1.517(4) no
C17A C18A 1.519(4) no
C20A C21A 1.506(5) no
C21A C22A 1.325(4) no
C22A C23A 1.503(5) no
C1A H1A 0.9500 no
C4A H4A 0.9500 no
C8A H8A 1.0000 no
C11A H40A 0.9900 no
C11A H39A 0.9900 no
C12A H12A 1.0000 no
C13A H13A 1.0000 no
C14A H14A 1.0000 no
C15A H37A 0.9900 no
C15A H38A 0.9900 no
C16A H16A 1.0000 no
C17A H32A 0.9900 no
C17A H31A 0.9900 no
C18A H34A 0.9900 no
C18A H33A 0.9900 no
C20A H35A 0.9900 no
C20A H36A 0.9900 no
C22A H22A 0.9500 no
C23A H41A 0.9900 no
C23A H42A 0.9900 no
C25A H25A 0.9800 no
C25A H26A 0.9800 no
C25A H27A 0.9800 no
C26A H30A 0.9800 no
C26A H28A 0.9800 no
C26A H29A 0.9800 no
C1B C2B 1.389(4) no
C1B C6B 1.399(4) no
C2B C3B 1.412(4) no
C3B C4B 1.380(4) no
C4B C5B 1.403(4) no
C5B C6B 1.371(4) no
C6B C7B 1.511(5) no
C7B C8B 1.564(4) no
C7B C16B 1.551(4) no
C7B C17B 1.536(5) no
C8B C13B 1.525(4) no
C10B C11B 1.511(4) no
C11B C12B 1.545(5) no
C12B C13B 1.535(4) no
C13B C14B 1.528(4) no
C14B C15B 1.535(4) no
C14B C21B 1.523(5) no
C15B C16B 1.512(4) no
C17B C18B 1.529(5) no
C20B C21B 1.495(5) no
C21B C22B 1.328(5) no
C22B C23B 1.501(5) no
C1B H1B 0.9500 no
C4B H4B 0.9500 no
C8B H8B 1.0000 no
C11B H40B 0.9900 no
C11B H39B 0.9900 no
C12B H12B 1.0000 no
C13B H13B 1.0000 no
C14B H14B 1.0000 no
C15B H38B 0.9900 no
C15B H37B 0.9900 no
C16B H16B 1.0000 no
C17B H31B 0.9900 no
C17B H32B 0.9900 no
C18B H33B 0.9900 no
C18B H34B 0.9900 no
C20B H35B 0.9900 no
C20B H36B 0.9900 no
C22B H22B 0.9500 no
C23B H42B 0.9900 no
C23B H41B 0.9900 no
C25B H26B 0.9800 no
C25B H27B 0.9800 no
C25B H25B 0.9800 no
C26B H29B 0.9800 no
C26B H30B 0.9800 no
C26B H28B 0.9800 no

loop_
_geom_hbond_atom_site_label_D
_geom_hbond_atom_site_label_H
_geom_hbond_atom_site_label_A
_geom_hbond_site_symmetry_A
_geom_hbond_distance_DH
_geom_hbond_distance_HA
_geom_hbond_distance_DA
_geom_hbond_angle_DHA
_geom_hbond_publ_flag
O1W H11W O3W . 0.93 1.86 2.785(6) 170 yes
O1W H12W O25A . 0.87 2.11 2.960(4) 168 yes
O2W H21W O1W . 0.91 1.90 2.815(5) 175 yes
O2W H22W N19B 2_645 0.77 2.02 2.781(4) 170 yes
O3W H31W O4W . 0.81 2.00 2.785(7) 164 yes
O3W H32W O25A 2_645 0.89 1.90 2.794(4) 179 yes
O4W H41W O2W . 0.73 2.13 2.843(7) 164 yes
O4W H42W O3W 2_645 0.73 2.55 3.210(6) 151 yes
C4A H4A O25A . 0.95 2.39 2.930(4) 115 yes
C4B H4B O25B . 0.95 2.43 2.923(4) 112 yes
C22A H22A O25B 2_756 0.95 2.57 3.327(4) 137 yes
C26B H30B O24A 1_545 0.98 2.56 3.107(4) 115 yes
C17A H31A O3A 2_755 0.99 2.44 3.324(4) 149 yes
C20B H35B N19A 1_455 0.99 2.58 3.525(4) 159 yes
C15A H38A O3A 2_745 0.99 2.44 3.164(4) 129 yes

loop_
_geom_torsion_atom_site_label_1
_geom_torsion_atom_site_label_2
_geom_torsion_atom_site_label_3
_geom_torsion_atom_site_label_4
_geom_torsion
_geom_torsion_publ_flag
C25A O2A C2A C1A 4.5(5) no
C25A O2A C2A C3A -175.3(3) no
C26A O3A C3A C2A 173.0(3) no
C26A O3A C3A C4A -7.0(5) no
C23A O24A C12A C11A 177.3(3) no
C23A O24A C12A C13A -62.3(4) no
C12A O24A C23A C22A 88.8(3) no
C25B O2B C2B C3B -174.2(3) no
C25B O2B C2B C1B 6.0(4) no
C26B O3B C3B C2B -175.4(3) no
C26B O3B C3B C4B 6.2(4) no
C12B O24B C23B C22B 86.4(3) no
C23B O24B C12B C13B -66.8(4) no
C23B O24B C12B C11B 172.7(2) no
C8A N9A C5A C6A -6.7(4) no
C5A N9A C10A O25A -19.8(6) no
C10A N9A C5A C4A 19.8(6) no
C10A N9A C5A C6A -159.5(3) no
C5A N9A C8A C7A 15.3(3) no
C5A N9A C8A C13A -109.3(3) no
C10A N9A C8A C7A 170.3(3) no
C10A N9A C8A C13A 45.7(4) no
C8A N9A C5A C4A 172.6(3) no
C8A N9A C10A C11A 11.0(4) no
C5A N9A C10A C11A 161.4(3) no
C8A N9A C10A O25A -170.1(3) no
C16A N19A C18A C17A -16.3(3) no
C18A N19A C16A C7A -9.9(3) no
C18A N19A C16A C15A -135.2(3) no
C20A N19A C16A C7A 116.2(3) no
C20A N19A C16A C15A -9.1(4) no
C20A N19A C18A C17A -142.6(3) no
C16A N19A C20A C21A -46.0(4) no
C18A N19A C20A C21A 77.5(3) no
C5B N9B C8B C7B 12.2(3) no
C5B N9B C8B C13B -112.8(3) no
C10B N9B C8B C7B 163.4(3) no
C10B N9B C8B C13B 38.4(4) no
C8B N9B C5B C4B 177.7(3) no
C8B N9B C5B C6B -2.9(3) no
C10B N9B C5B C4B 28.3(5) no
C10B N9B C5B C6B -152.3(3) no
C8B N9B C10B C11B 15.5(4) no
C5B N9B C10B O25B -20.0(5) no
C5B N9B C10B C11B 161.9(3) no
C8B N9B C10B O25B -166.4(3) no
C18B N19B C16B C7B -8.9(3) no
C18B N19B C16B C15B -134.4(3) no
C20B N19B C16B C7B 114.5(3) no
C18B N19B C20B C21B 75.1(3) no
C20B N19B C16B C15B -11.0(3) no
C16B N19B C18B C17B -16.9(3) no
C20B N19B C18B C17B -141.4(3) no
C16B N19B C20B C21B -46.4(4) no
C2A C1A C6A C5A 0.3(5) no
C2A C1A C6A C7A -176.0(3) no
C6A C1A C2A C3A 0.6(5) no
C6A C1A C2A O2A -179.1(3) no
C1A C2A C3A O3A 179.8(3) no
C1A C2A C3A C4A -0.2(5) no
O2A C2A C3A O3A -0.4(5) no
O2A C2A C3A C4A 179.6(3) no
O3A C3A C4A C5A 178.9(3) no
C2A C3A C4A C5A -1.1(5) no
C3A C4A C5A N9A -177.2(3) no
C3A C4A C5A C6A 2.0(5) no
C4A C5A C6A C1A -1.6(5) no
C4A C5A C6A C7A 175.2(3) no
N9A C5A C6A C1A 177.7(3) no
N9A C5A C6A C7A -5.4(4) no
C1A C6A C7A C8A -169.1(3) no
C1A C6A C7A C16A -44.6(4) no
C1A C6A C7A C17A 72.4(4) no
C5A C6A C7A C17A -104.1(3) no
C5A C6A C7A C8A 14.4(3) no
C5A C6A C7A C16A 138.9(3) no
C17A C7A C16A N19A 31.4(3) no
C8A C7A C17A C18A 79.1(3) no
C17A C7A C16A C15A 155.0(3) no
C6A C7A C17A C18A -167.3(3) no
C8A C7A C16A C15A 37.0(3) no
C6A C7A C8A N9A -17.3(3) no
C6A C7A C8A C13A 99.8(3) no
C16A C7A C8A N9A -144.3(2) no
C16A C7A C8A C13A -27.2(3) no
C17A C7A C8A N9A 103.2(3) no
C17A C7A C8A C13A -139.7(3) no
C6A C7A C16A N19A 154.8(3) no
C6A C7A C16A C15A -81.6(3) no
C8A C7A C16A N19A -86.7(3) no
C16A C7A C17A C18A -41.2(3) no
C7A C8A C13A C12A 173.7(2) no
N9A C8A C13A C12A -70.0(3) no
N9A C8A C13A C14A 156.3(2) no
C7A C8A C13A C14A 40.0(3) no
O25A C10A C11A C12A 135.3(4) no
N9A C10A C11A C12A -45.8(4) no
C10A C11A C12A O24A 142.5(3) no
C10A C11A C12A C13A 18.7(4) no
C11A C12A C13A C8A 37.3(3) no
O24A C12A C13A C8A -79.9(3) no
C11A C12A C13A C14A 168.1(3) no
O24A C12A C13A C14A 51.0(4) no
C8A C13A C14A C15A -59.4(3) no
C8A C13A C14A C21A 61.1(3) no
C12A C13A C14A C15A 172.3(3) no
C12A C13A C14A C21A -67.3(4) no
C21A C14A C15A C16A -55.6(3) no
C15A C14A C21A C20A 1.4(4) no
C13A C14A C21A C20A -117.4(3) no
C13A C14A C21A C22A 61.0(4) no
C13A C14A C15A C16A 68.4(3) no
C15A C14A C21A C22A 179.8(3) no
C14A C15A C16A C7A -59.0(3) no
C14A C15A C16A N19A 61.1(3) no
C7A C17A C18A N19A 36.1(3) no
N19A C20A C21A C14A 50.5(4) no
N19A C20A C21A C22A -127.8(3) no
C20A C21A C22A C23A 176.5(3) no
C14A C21A C22A C23A -1.7(5) no
C21A C22A C23A O24A -68.2(4) no
C6B C1B C2B O2B -177.1(3) no
C6B C1B C2B C3B 3.1(5) no
C2B C1B C6B C5B -0.9(5) no
C2B C1B C6B C7B -173.1(3) no
O2B C2B C3B O3B -0.6(4) no
O2B C2B C3B C4B 177.9(3) no
C1B C2B C3B O3B 179.2(3) no
C1B C2B C3B C4B -2.3(5) no
O3B C3B C4B C5B 177.5(3) no
C2B C3B C4B C5B -0.8(5) no
C3B C4B C5B N9B -177.5(3) no
C3B C4B C5B C6B 3.2(5) no
N9B C5B C6B C1B 178.2(3) no
N9B C5B C6B C7B -8.3(4) no
C4B C5B C6B C1B -2.3(5) no
C4B C5B C6B C7B 171.2(3) no
C1B C6B C7B C8B -172.0(3) no
C1B C6B C7B C16B -46.3(5) no
C1B C6B C7B C17B 69.5(4) no
C5B C6B C7B C8B 15.1(3) no
C5B C6B C7B C16B 140.9(3) no
C5B C6B C7B C17B -103.3(3) no
C6B C7B C8B N9B -16.0(3) no
C6B C7B C8B C13B 102.7(3) no
C16B C7B C8B N9B -144.3(3) no
C16B C7B C8B C13B -25.7(4) no
C17B C7B C8B N9B 102.2(3) no
C17B C7B C8B C13B -139.1(3) no
C6B C7B C16B N19B 151.6(3) no
C6B C7B C16B C15B -85.4(3) no
C8B C7B C16B N19B -88.5(3) no
C8B C7B C16B C15B 34.5(4) no
C17B C7B C16B N19B 30.7(3) no
C17B C7B C16B C15B 153.7(3) no
C6B C7B C17B C18B -166.5(3) no
C8B C7B C17B C18B 80.5(3) no
C16B C7B C17B C18B -40.6(3) no
N9B C8B C13B C12B -69.7(3) no
N9B C8B C13B C14B 157.9(2) no
C7B C8B C13B C12B 173.0(3) no
C7B C8B C13B C14B 40.5(4) no
O25B C10B C11B C12B 141.5(3) no
N9B C10B C11B C12B -40.3(4) no
C10B C11B C12B O24B 130.8(3) no
C10B C11B C12B C13B 7.3(4) no
O24B C12B C13B C8B -72.2(3) no
O24B C12B C13B C14B 57.5(4) no
C11B C12B C13B C8B 45.3(3) no
C11B C12B C13B C14B 174.9(3) no
C8B C13B C14B C15B -61.2(3) no
C8B C13B C14B C21B 59.0(3) no
C12B C13B C14B C15B 171.6(3) no
C12B C13B C14B C21B -68.2(4) no
C13B C14B C15B C16B 69.3(3) no
C21B C14B C15B C16B -54.4(3) no
C13B C14B C21B C20B -120.8(3) no
C13B C14B C21B C22B 57.4(4) no
C15B C14B C21B C20B -2.3(4) no
C15B C14B C21B C22B 176.0(3) no
C14B C15B C16B N19B 62.8(3) no
C14B C15B C16B C7B -57.5(3) no
C7B C17B C18B N19B 36.3(3) no
N19B C20B C21B C14B 54.1(4) no
N19B C20B C21B C22B -124.1(3) no
C14B C21B C22B C23B -0.7(5) no
C20B C21B C22B C23B 177.4(3) no
C21B C22B C23B O24B -65.3(4) no

loop_
_cod_related_entry_id
_cod_related_entry_database
_cod_related_entry_code
1 ChemSpider 24593091
